data_7055914
loop_
_publ_author_name
'Shee, Nirmal K.'
'Drew, Michael G. B.'
'Datta, Dipankar'

_publ_section_title
;
 Isolation of a metal-to-ligand charge-transfer (MLCT) state of a tris
 1,4-diimine complex of iron in the solid state: X-ray crystal structure
 and EPR
;
_journal_issue 2
_journal_name_full 'New J. Chem.'
_journal_page_first 452
_journal_paper_doi 10.1039/C6NJ02874H
_journal_volume 41
_journal_year 2017
_chemical_formula_sum 'C78 H57 Cl4 Fe2 N15 O22'
_chemical_formula_weight 1809.88
_chemical_name_systematic
;
 ?
;
_space_group_IT_number 15
_symmetry_cell_setting monoclinic
_symmetry_space_group_name_Hall '-C 2yc'
_symmetry_space_group_name_H-M 'C 1 2/c 1'
_atom_sites_solution_hydrogens geom
_atom_sites_solution_primary direct
_atom_sites_solution_secondary difmap
_audit_creation_method SHELXL-97
_audit_update_record
;
2016-12-13 deposited with the CCDC.
2016-12-21 downloaded from the CCDC.
;
_cell_angle_alpha 90.00
_cell_angle_beta 101.789(4)
_cell_angle_gamma 90.00
_cell_formula_units_Z 4
_cell_length_a 24.8882(11)
_cell_length_b 9.1632(4)
_cell_length_c 33.9677(12)
_cell_measurement_reflns_used 25646
_cell_measurement_temperature 150(2)
_cell_measurement_theta_max 30.00
_cell_measurement_theta_min 2.37
_cell_volume 7583.1(6)
_computing_cell_refinement 'Crysalis, Oxford Diffraction'
_computing_data_collection 'Crysalis, Oxford Diffraction'
_computing_data_reduction 'Crysalis, Oxford Diffraction'
_computing_molecular_graphics PLATON(Spek,2004)
_computing_publication_material 'SHELXL, PLATON, WINGX (Ferrugia, 2012)'
_computing_structure_refinement 'SHELXL-97 (Sheldrick, 1997)'
_computing_structure_solution 'SHELXS-97 (Sheldrick, 1997)'
_diffrn_ambient_temperature 150(2)
_diffrn_measured_fraction_theta_full 0.990
_diffrn_measured_fraction_theta_max 0.990
_diffrn_measurement_device_type 'Oxford Diffaction X-Calibur System'
_diffrn_measurement_method '321 frames, counting time 10 s.'
_diffrn_radiation_monochromator graphite
_diffrn_radiation_source 'fine-focus sealed tube'
_diffrn_radiation_type MoK\a
_diffrn_radiation_wavelength 0.71073
_diffrn_reflns_av_R_equivalents 0.0832
_diffrn_reflns_av_sigmaI/netI 0.2247
_diffrn_reflns_limit_h_max 35
_diffrn_reflns_limit_h_min -32
_diffrn_reflns_limit_k_max 12
_diffrn_reflns_limit_k_min -12
_diffrn_reflns_limit_l_max 47
_diffrn_reflns_limit_l_min -37
_diffrn_reflns_number 25646
_diffrn_reflns_theta_full 30.00
_diffrn_reflns_theta_max 30.00
_diffrn_reflns_theta_min 2.37
_diffrn_standards_decay_% n/a
_diffrn_standards_interval_count n/a
_diffrn_standards_interval_time n/a
_diffrn_standards_number n/a
_exptl_absorpt_coefficient_mu 0.614
_exptl_absorpt_correction_T_max 1.000
_exptl_absorpt_correction_T_min 0.914
_exptl_absorpt_correction_type empirical
_exptl_absorpt_process_details 'ABSPACK, Oxford Diffraction Ltd'
_exptl_crystal_colour red
_exptl_crystal_density_diffrn 1.585
_exptl_crystal_density_method 'not measured'
_exptl_crystal_description needle
_exptl_crystal_F_000 3704
_exptl_crystal_size_max 0.28
_exptl_crystal_size_mid 0.03
_exptl_crystal_size_min 0.03
_refine_diff_density_max 1.059
_refine_diff_density_min -0.710
_refine_diff_density_rms 0.081
_refine_ls_extinction_method none
_refine_ls_goodness_of_fit_ref 0.832
_refine_ls_hydrogen_treatment constr
_refine_ls_matrix_type full
_refine_ls_number_parameters 543
_refine_ls_number_reflns 10951
_refine_ls_number_restraints 3
_refine_ls_restrained_S_all 0.832
_refine_ls_R_factor_all 0.2166
_refine_ls_R_factor_gt 0.0695
_refine_ls_shift/su_max 0.001
_refine_ls_shift/su_mean 0.000
_refine_ls_structure_factor_coef Fsqd
_refine_ls_weighting_details
;
_refine_ls_weighting_details
  w=1/[\s^2^(Fo^2^)+(0.0992P)^2^+0.0000P] where P=(Fo^2^+2Fc^2^)/3
;
_refine_ls_weighting_scheme calc
_refine_ls_wR_factor_gt 0.1536
_refine_ls_wR_factor_ref 0.2000
_reflns_number_gt 3492
_reflns_number_total 10951
_reflns_threshold_expression >2sigma(I)
_cod_data_source_file c6nj02874h2.cif
_cod_data_source_block 1
_cod_depositor_comments 'Adding full bibliography for 7055914.cif.'
_cod_original_cell_volume 7583.1(5)
_cod_original_sg_symbol_H-M C2/c
_cod_database_code 7055914

loop_
_symmetry_equiv_pos_as_xyz
'x, y, z'
'x, -y, z+1/2'
'x+1/2, y+1/2, z'
'x+1/2, -y+1/2, z+1/2'
'-x, -y, -z'
'-x, y, -z-1/2'
'-x+1/2, -y+1/2, -z'
'-x+1/2, y+1/2, -z-1/2'

loop_
_atom_site_label
_atom_site_type_symbol
_atom_site_fract_x
_atom_site_fract_y
_atom_site_fract_z
_atom_site_U_iso_or_equiv
_atom_site_adp_type
_atom_site_occupancy
_atom_site_symmetry_multiplicity
_atom_site_calc_flag
_atom_site_refinement_flags
_atom_site_disorder_assembly
_atom_site_disorder_group
Fe1 Fe 0.65699(3) 0.77064(7) 0.869662(18) 0.0375(2) Uani 1 1 d . A .
N11 N 0.7007(2) 0.6812(5) 0.91869(11) 0.0528(11) Uani 1 1 d . . .
C12 C 0.6813(3) 0.6044(6) 0.94689(16) 0.0736(19) Uani 1 1 d . . .
H12 H 0.6438 0.5886 0.9441 0.088 Uiso 1 1 calc R . .
C13 C 0.7185(5) 0.5481(7) 0.98068(18) 0.099(3) Uani 1 1 d . . .
H13 H 0.7058 0.4955 1.0003 0.119 Uiso 1 1 calc R . .
C14 C 0.7741(5) 0.5725(10) 0.9841(2) 0.118(4) Uani 1 1 d . A .
H14 H 0.7990 0.5328 1.0056 0.141 Uiso 1 1 calc R . .
C15 C 0.7928(3) 0.6549(7) 0.9558(2) 0.083(2) Uani 1 1 d . . .
C18 C 0.8265(2) 0.8136(8) 0.8905(2) 0.073(2) Uani 1 1 d . . .
C19 C 0.8380(3) 0.8816(10) 0.8581(2) 0.101(3) Uani 1 1 d . A .
H19 H 0.8743 0.8991 0.8566 0.121 Uiso 1 1 calc R . .
C20 C 0.7965(2) 0.9254(8) 0.82729(19) 0.086(2) Uani 1 1 d . . .
H20 H 0.8042 0.9757 0.8053 0.103 Uiso 1 1 calc R A .
C21 C 0.7434(2) 0.8937(6) 0.82950(15) 0.0545(14) Uani 1 1 d . A .
H21 H 0.7155 0.9207 0.8081 0.065 Uiso 1 1 calc R . .
N22 N 0.72964(15) 0.8258(4) 0.86095(11) 0.0402(9) Uani 1 1 d . . .
C23 C 0.7717(2) 0.7837(6) 0.89109(15) 0.0509(13) Uani 1 1 d . A .
C24 C 0.7549(3) 0.7052(6) 0.92316(15) 0.0579(15) Uani 1 1 d . A .
C161 C 0.8525(4) 0.6873(9) 0.9575(3) 0.119(4) Uani 0.339(6) 1 d P A 1
H161 H 0.8765 0.6935 0.9841 0.143 Uiso 0.339(6) 1 calc PR A 1
C171 C 0.8688(3) 0.7690(9) 0.9253(3) 0.103(3) Uani 0.339(6) 1 d P A 1
H171 H 0.8998 0.8358 0.9332 0.124 Uiso 0.339(6) 1 calc PR A 1
O25B O 0.8812(5) 0.6311(15) 0.9192(4) 0.0831(18) Uani 0.339(6) 1 d P A 1
C162 C 0.8525(4) 0.6873(9) 0.9575(3) 0.119(4) Uani 0.661(6) 1 d P A 2
H162 H 0.8793 0.6184 0.9723 0.143 Uiso 0.661(6) 1 calc PR A 2
C172 C 0.8688(3) 0.7690(9) 0.9253(3) 0.103(3) Uani 0.661(6) 1 d P A 2
H172 H 0.9065 0.7577 0.9214 0.124 Uiso 0.661(6) 1 calc PR A 2
O25A O 0.8600(3) 0.8291(8) 0.96691(18) 0.0831(18) Uani 0.661(6) 1 d P A 2
N31 N 0.64903(14) 0.9477(4) 0.90123(9) 0.0326(8) Uani 1 1 d . . .
C32 C 0.68211(18) 1.0657(5) 0.90864(12) 0.0349(10) Uani 1 1 d . A .
H32 H 0.7141 1.0679 0.8985 0.042 Uiso 1 1 calc R . .
C33 C 0.67016(19) 1.1823(5) 0.93070(13) 0.0392(11) Uani 1 1 d . . .
H33 H 0.6936 1.2623 0.9350 0.047 Uiso 1 1 calc R A .
C34 C 0.6238(2) 1.1809(5) 0.94639(13) 0.0423(11) Uani 1 1 d . A .
H34 H 0.6157 1.2600 0.9613 0.051 Uiso 1 1 calc R . .
C35 C 0.58923(17) 1.0620(5) 0.94008(12) 0.0350(10) Uani 1 1 d . . .
C36 C 0.54053(19) 1.0456(6) 0.95772(13) 0.0429(12) Uani 1 1 d . A .
H36 H 0.5240 1.1359 0.9652 0.052 Uiso 1 1 calc R . .
C37 C 0.5030(2) 0.9207(5) 0.94630(12) 0.0414(12) Uani 1 1 d . . .
H37 H 0.4640 0.9355 0.9464 0.050 Uiso 1 1 calc R A .
C38 C 0.51721(18) 0.8124(5) 0.91810(12) 0.0373(11) Uani 1 1 d . A .
C39 C 0.4827(2) 0.6966(6) 0.90380(14) 0.0535(14) Uani 1 1 d . . .
H39 H 0.4479 0.6891 0.9097 0.064 Uiso 1 1 calc R A .
C40 C 0.5021(2) 0.5918(6) 0.88032(15) 0.0580(15) Uani 1 1 d . A .
H40 H 0.4805 0.5108 0.8713 0.070 Uiso 1 1 calc R . .
C41 C 0.5528(2) 0.6064(6) 0.87025(15) 0.0535(14) Uani 1 1 d . . .
H41 H 0.5647 0.5358 0.8543 0.064 Uiso 1 1 calc R A .
N42 N 0.58531(16) 0.7212(4) 0.88314(11) 0.0463(10) Uani 1 1 d . A .
C43 C 0.56727(18) 0.8226(5) 0.90660(12) 0.0358(10) Uani 1 1 d . . .
C44 C 0.60304(18) 0.9461(5) 0.91677(12) 0.0352(10) Uani 1 1 d . A .
O45 O 0.54142(13) 0.9223(4) 0.98485(9) 0.0499(9) Uani 1 1 d . A .
N51 N 0.61817(14) 0.8562(4) 0.81834(10) 0.0364(9) Uani 1 1 d . . .
C52 C 0.60040(18) 0.9942(5) 0.81136(13) 0.0404(11) Uani 1 1 d . A .
H52 H 0.6065 1.0614 0.8323 0.049 Uiso 1 1 calc R . .
C53 C 0.5732(2) 1.0378(6) 0.77359(15) 0.0588(15) Uani 1 1 d . . .
H53 H 0.5625 1.1347 0.7691 0.071 Uiso 1 1 calc R A .
C54 C 0.5618(2) 0.9388(6) 0.74261(15) 0.0546(14) Uani 1 1 d . A .
H54 H 0.5434 0.9685 0.7172 0.066 Uiso 1 1 calc R . .
C55 C 0.57755(19) 0.7973(6) 0.74918(13) 0.0465(12) Uani 1 1 d . . .
C58 C 0.6229(2) 0.5042(6) 0.76790(15) 0.0548(14) Uani 1 1 d . . .
C59 C 0.6498(3) 0.3748(7) 0.77901(18) 0.0692(17) Uani 1 1 d . . .
H59 H 0.6471 0.2988 0.7606 0.083 Uiso 1 1 calc R . .
C60 C 0.6804(3) 0.3572(6) 0.81708(18) 0.0671(17) Uani 1 1 d . . .
H60 H 0.6996 0.2709 0.8243 0.081 Uiso 1 1 calc R A .
C61 C 0.6826(2) 0.4702(6) 0.84501(15) 0.0580(15) Uani 1 1 d . A .
H61 H 0.7019 0.4556 0.8712 0.070 Uiso 1 1 calc R . .
N62 N 0.65822(16) 0.5968(4) 0.83544(11) 0.0425(10) Uani 1 1 d . . .
C63 C 0.6291(2) 0.6149(5) 0.79697(14) 0.0415(11) Uani 1 1 d . A .
C64 C 0.60717(18) 0.7581(5) 0.78806(13) 0.0406(11) Uani 1 1 d . A .
C56A C 0.5670(2) 0.6827(7) 0.71806(16) 0.0665(17) Uani 0.579(5) 1 d P A 1
H56A H 0.5334 0.6913 0.6974 0.080 Uiso 0.579(5) 1 calc PR A 1
C57A C 0.5885(3) 0.5350(7) 0.72795(16) 0.0706(18) Uani 0.579(5) 1 d P A 1
H57A H 0.5681 0.4533 0.7134 0.085 Uiso 0.579(5) 1 calc PR A 1
O65A O 0.6191(3) 0.6372(7) 0.70421(18) 0.0641(15) Uani 0.579(5) 1 d P A 1
C56B C 0.5670(2) 0.6827(7) 0.71806(16) 0.0665(17) Uani 0.421(5) 1 d P A 2
H56B H 0.5610 0.7135 0.6899 0.080 Uiso 0.421(5) 1 calc PR A 2
C57B C 0.5885(3) 0.5350(7) 0.72795(16) 0.0706(18) Uani 0.421(5) 1 d P A 2
H57B H 0.5944 0.4738 0.7055 0.085 Uiso 0.421(5) 1 calc PR A 2
O65B O 0.5264(4) 0.5733(10) 0.7298(2) 0.0641(15) Uani 0.421(5) 1 d P A 2
O31 O 0.49735(14) 0.0412(4) 0.85090(10) 0.0555(9) Uani 1 1 d . . .
O32 O 0.4461(2) 0.2364(5) 0.82072(19) 0.131(2) Uani 1 1 d . . .
O33 O 0.4810(3) 0.2453(5) 0.88914(16) 0.128(2) Uani 1 1 d . . .
O34 O 0.54076(17) 0.2631(4) 0.84448(12) 0.0740(12) Uani 1 1 d . . .
O41 O 0.8065(2) 0.2093(10) 0.9618(2) 0.188(4) Uani 1 1 d . . .
O42 O 0.78276(18) 0.3266(7) 0.90436(14) 0.1127(19) Uani 1 1 d . . .
O43 O 0.8688(2) 0.3484(7) 0.9461(2) 0.158(3) Uani 1 1 d . . .
O44 O 0.8475(3) 0.1562(9) 0.9094(3) 0.233(5) Uani 1 1 d . . .
Cl3 Cl 0.49130(6) 0.19653(16) 0.84982(5) 0.0666(4) Uani 1 1 d . . .
Cl4 Cl 0.82764(5) 0.25614(15) 0.92900(4) 0.0546(4) Uani 1 1 d . . .
N1 N 0.7070(3) 0.0656(7) 0.73840(19) 0.109(2) Uani 1 1 d . . .
C2 C 0.6858(3) 0.0207(8) 0.7085(2) 0.085(2) Uani 1 1 d . . .
C3 C 0.6576(3) -0.0358(8) 0.66979(19) 0.093(2) Uani 1 1 d . . .
H3A H 0.6559 -0.1403 0.6711 0.139 Uiso 1 1 calc R . .
H3B H 0.6773 -0.0078 0.6495 0.139 Uiso 1 1 calc R . .
H3C H 0.6211 0.0033 0.6633 0.139 Uiso 1 1 calc R . .
N100 N 0.5601(7) 0.4908(19) 0.9840(5) 0.126(5) Uiso 0.50 1 d P . .
C100 C 0.5206(7) 0.497(2) 0.9932(5) 0.075(4) Uiso 0.50 1 d P . .
C101 C 0.4659(13) 0.556(3) 1.0032(9) 0.189(16) Uiso 0.50 1 d P . .
H10A H 0.4732 0.5961 1.0298 0.284 Uiso 0.50 1 calc PR . .
H10B H 0.4402 0.4766 1.0018 0.284 Uiso 0.50 1 calc PR . .
H10C H 0.4508 0.6296 0.9842 0.284 Uiso 0.50 1 calc PR . .

loop_
_atom_site_aniso_label
_atom_site_aniso_U_11
_atom_site_aniso_U_22
_atom_site_aniso_U_33
_atom_site_aniso_U_23
_atom_site_aniso_U_13
_atom_site_aniso_U_12
Fe1 0.0410(4) 0.0386(4) 0.0344(3) -0.0029(3) 0.0114(3) -0.0011(3)
N11 0.085(4) 0.039(3) 0.036(2) -0.0051(19) 0.015(2) 0.009(2)
C12 0.134(6) 0.041(3) 0.049(3) -0.005(3) 0.026(4) 0.014(4)
C13 0.217(10) 0.048(4) 0.032(3) -0.004(3) 0.026(5) 0.051(6)
C14 0.194(10) 0.086(6) 0.051(4) -0.023(4) -0.028(6) 0.076(7)
C15 0.118(7) 0.057(4) 0.056(4) -0.015(3) -0.027(4) 0.044(4)
C18 0.038(3) 0.089(5) 0.085(4) -0.056(4) 0.000(3) 0.017(3)
C19 0.031(4) 0.172(8) 0.104(6) -0.071(6) 0.022(4) -0.013(4)
C20 0.044(4) 0.147(7) 0.077(4) -0.050(4) 0.037(3) -0.039(4)
C21 0.049(3) 0.074(4) 0.044(3) -0.011(3) 0.016(2) -0.004(3)
N22 0.038(2) 0.040(2) 0.041(2) -0.0119(18) 0.0058(18) 0.0070(18)
C23 0.048(3) 0.049(3) 0.052(3) -0.025(3) 0.001(2) 0.014(2)
C24 0.073(4) 0.043(3) 0.047(3) -0.012(3) -0.010(3) 0.025(3)
C161 0.113(7) 0.072(6) 0.132(7) -0.043(5) -0.069(6) 0.055(5)
C171 0.071(5) 0.086(6) 0.128(7) -0.054(5) -0.038(5) 0.035(4)
O25B 0.070(4) 0.090(5) 0.076(4) -0.026(3) -0.018(3) 0.022(3)
C162 0.113(7) 0.072(6) 0.132(7) -0.043(5) -0.069(6) 0.055(5)
C172 0.071(5) 0.086(6) 0.128(7) -0.054(5) -0.038(5) 0.035(4)
O25A 0.070(4) 0.090(5) 0.076(4) -0.026(3) -0.018(3) 0.022(3)
N31 0.029(2) 0.043(2) 0.0281(18) -0.0001(16) 0.0096(15) -0.0038(17)
C32 0.035(3) 0.041(3) 0.029(2) -0.003(2) 0.0058(18) -0.005(2)
C33 0.046(3) 0.036(3) 0.035(2) -0.004(2) 0.007(2) -0.003(2)
C34 0.047(3) 0.046(3) 0.036(2) -0.009(2) 0.011(2) 0.003(2)
C35 0.029(2) 0.047(3) 0.030(2) -0.001(2) 0.0092(18) 0.000(2)
C36 0.040(3) 0.052(3) 0.038(3) -0.005(2) 0.013(2) -0.001(2)
C37 0.041(3) 0.053(3) 0.033(2) -0.005(2) 0.015(2) -0.005(2)
C38 0.034(3) 0.043(3) 0.036(2) -0.002(2) 0.0111(19) -0.010(2)
C39 0.049(3) 0.066(4) 0.049(3) -0.018(3) 0.018(2) -0.017(3)
C40 0.067(4) 0.055(3) 0.056(3) -0.010(3) 0.021(3) -0.035(3)
C41 0.067(4) 0.045(3) 0.055(3) -0.015(3) 0.027(3) -0.022(3)
N42 0.054(3) 0.045(3) 0.043(2) -0.0044(19) 0.0176(19) -0.012(2)
C43 0.044(3) 0.038(3) 0.030(2) -0.002(2) 0.019(2) -0.004(2)
C44 0.039(3) 0.043(3) 0.025(2) -0.005(2) 0.0100(19) -0.006(2)
O45 0.048(2) 0.071(3) 0.0324(17) -0.0012(17) 0.0113(15) -0.0058(17)
N51 0.030(2) 0.046(2) 0.034(2) -0.0068(18) 0.0094(16) -0.0022(17)
C52 0.041(3) 0.040(3) 0.039(3) -0.005(2) 0.005(2) 0.002(2)
C53 0.059(4) 0.062(4) 0.049(3) -0.017(3) -0.006(3) 0.019(3)
C54 0.048(3) 0.067(4) 0.044(3) -0.007(3) -0.002(2) 0.019(3)
C55 0.038(3) 0.062(4) 0.038(3) -0.018(2) 0.004(2) 0.002(2)
C58 0.079(4) 0.049(3) 0.047(3) -0.016(3) 0.036(3) -0.011(3)
C59 0.108(5) 0.051(4) 0.062(4) -0.016(3) 0.048(4) -0.015(3)
C60 0.107(5) 0.040(3) 0.064(4) -0.007(3) 0.039(4) -0.002(3)
C61 0.091(4) 0.042(3) 0.048(3) -0.003(3) 0.031(3) -0.009(3)
N62 0.054(3) 0.031(2) 0.048(2) -0.0055(18) 0.025(2) 0.0039(19)
C63 0.048(3) 0.043(3) 0.038(3) -0.009(2) 0.019(2) -0.005(2)
C64 0.039(3) 0.044(3) 0.041(2) -0.013(2) 0.012(2) -0.010(2)
C56A 0.067(4) 0.079(5) 0.051(3) -0.024(3) 0.007(3) -0.011(3)
C57A 0.096(5) 0.073(5) 0.046(3) -0.024(3) 0.020(3) -0.026(4)
O65A 0.064(4) 0.073(4) 0.059(3) -0.022(3) 0.020(3) 0.002(3)
C56B 0.067(4) 0.079(5) 0.051(3) -0.024(3) 0.007(3) -0.011(3)
C57B 0.096(5) 0.073(5) 0.046(3) -0.024(3) 0.020(3) -0.026(4)
O65B 0.064(4) 0.073(4) 0.059(3) -0.022(3) 0.020(3) 0.002(3)
O31 0.059(2) 0.040(2) 0.064(2) 0.0083(17) 0.0033(18) 0.0051(17)
O32 0.090(4) 0.083(4) 0.199(6) 0.070(4) -0.021(4) 0.023(3)
O33 0.206(6) 0.077(4) 0.134(4) -0.004(3) 0.115(4) 0.031(4)
O34 0.086(3) 0.048(2) 0.105(3) -0.016(2) 0.058(2) -0.008(2)
O41 0.074(4) 0.320(10) 0.167(6) 0.139(6) 0.017(4) -0.017(5)
O42 0.057(3) 0.183(5) 0.097(3) 0.065(4) 0.014(2) 0.009(3)
O43 0.059(3) 0.149(5) 0.264(8) -0.112(5) 0.025(4) -0.034(3)
O44 0.181(7) 0.213(8) 0.280(9) -0.190(8) -0.011(6) 0.067(6)
Cl3 0.0624(10) 0.0442(9) 0.0923(11) 0.0081(8) 0.0138(8) 0.0068(7)
Cl4 0.0442(7) 0.0538(9) 0.0667(8) -0.0031(7) 0.0138(6) -0.0077(6)
N1 0.140(6) 0.109(5) 0.078(4) -0.010(4) 0.020(4) 0.054(4)
C2 0.130(7) 0.075(5) 0.063(4) 0.004(4) 0.046(4) 0.017(4)
C3 0.117(6) 0.101(6) 0.077(5) -0.008(4) 0.059(4) 0.013(5)

loop_
_atom_type_symbol
_atom_type_description
_atom_type_scat_dispersion_real
_atom_type_scat_dispersion_imag
_atom_type_scat_source
C C 0.0033 0.0016 'International Tables Vol C Tables 4.2.6.8 and 6.1.1.4'
H H 0.0000 0.0000 'International Tables Vol C Tables 4.2.6.8 and 6.1.1.4'
O O 0.0106 0.0060 'International Tables Vol C Tables 4.2.6.8 and 6.1.1.4'
Fe Fe 0.3463 0.8444 'International Tables Vol C Tables 4.2.6.8 and 6.1.1.4'
Cl Cl 0.1484 0.1585 'International Tables Vol C Tables 4.2.6.8 and 6.1.1.4'
N N 0.0061 0.0033 'International Tables Vol C Tables 4.2.6.8 and 6.1.1.4'

loop_
_geom_angle_atom_site_label_1
_geom_angle_atom_site_label_2
_geom_angle_atom_site_label_3
_geom_angle
N22 Fe1 N11 82.41(19)
N22 Fe1 N31 93.91(15)
N11 Fe1 N31 88.98(15)
N22 Fe1 N51 93.69(15)
N11 Fe1 N51 175.32(17)
N31 Fe1 N51 93.88(15)
N22 Fe1 N62 89.62(15)
N11 Fe1 N62 95.14(17)
N31 Fe1 N62 174.91(15)
N51 Fe1 N62 82.21(16)
N22 Fe1 N42 175.20(15)
N11 Fe1 N42 94.41(19)
N31 Fe1 N42 82.41(16)
N51 Fe1 N42 89.64(15)
N62 Fe1 N42 94.26(16)
C24 N11 C12 119.9(5)
C24 N11 Fe1 113.3(4)
C12 N11 Fe1 126.8(5)
N11 C12 C13 119.6(7)
N11 C12 H12 120.2
C13 C12 H12 120.2
C14 C13 C12 119.1(8)
C14 C13 H13 120.4
C12 C13 H13 120.4
C15 C14 C13 120.4(7)
C15 C14 H14 119.8
C13 C14 H14 119.8
C14 C15 C24 118.1(8)
C14 C15 C162 123.7(7)
C24 C15 C162 118.1(8)
C14 C15 C161 123.7(7)
C24 C15 C161 118.1(8)
C162 C15 C161 0.0(8)
C19 C18 C23 118.3(6)
C19 C18 C172 123.3(7)
C23 C18 C172 118.4(7)
C19 C18 C171 123.3(7)
C23 C18 C171 118.4(7)
C172 C18 C171 0.0(10)
C18 C19 C20 120.5(6)
C18 C19 H19 119.7
C20 C19 H19 119.7
C21 C20 C19 118.7(7)
C21 C20 H20 120.7
C19 C20 H20 120.7
N22 C21 C20 123.3(5)
N22 C21 H21 118.4
C20 C21 H21 118.4
C21 N22 C23 116.7(4)
C21 N22 Fe1 129.4(3)
C23 N22 Fe1 113.9(4)
N22 C23 C18 122.5(6)
N22 C23 C24 114.5(5)
C18 C23 C24 123.0(5)
N11 C24 C15 122.8(7)
N11 C24 C23 115.9(4)
C15 C24 C23 121.3(7)
C171 C161 C15 120.1(6)
C171 C161 O25B 49.3(7)
C15 C161 O25B 118.8(7)
C171 C161 H161 117.1
C15 C161 H161 117.1
O25B C161 H161 117.1
O25B C171 C161 74.7(9)
O25B C171 C18 106.9(7)
C161 C171 C18 119.0(8)
O25B C171 H171 116.2
C161 C171 H171 116.2
C18 C171 H171 116.2
C171 O25B C161 55.9(7)
O25A C162 C172 68.5(7)
O25A C162 C15 106.7(7)
C172 C162 C15 120.1(6)
O25A C162 H162 117.0
C172 C162 H162 117.0
C15 C162 H162 117.0
C162 C172 C18 119.0(8)
C162 C172 O25A 52.5(5)
C18 C172 O25A 114.6(5)
C162 C172 H172 118.0
C18 C172 H172 118.0
O25A C172 H172 118.0
C162 O25A C172 58.9(5)
C32 N31 C44 117.8(4)
C32 N31 Fe1 129.3(3)
C44 N31 Fe1 112.9(3)
N31 C32 C33 122.2(4)
N31 C32 H32 118.9
C33 C32 H32 118.9
C34 C33 C32 120.0(4)
C34 C33 H33 120.0
C32 C33 H33 120.0
C33 C34 C35 119.8(4)
C33 C34 H34 120.1
C35 C34 H34 120.1
C34 C35 C44 117.8(4)
C34 C35 C36 124.1(4)
C44 C35 C36 118.0(4)
O45 C36 C35 115.6(4)
O45 C36 C37 59.5(3)
C35 C36 C37 120.2(4)
O45 C36 H36 116.4
C35 C36 H36 116.4
C37 C36 H36 116.4
O45 C37 C38 113.0(4)
O45 C37 C36 59.5(3)
C38 C37 C36 118.0(4)
O45 C37 H37 117.7
C38 C37 H37 117.7
C36 C37 H37 117.7
C43 C38 C39 118.8(4)
C43 C38 C37 119.2(4)
C39 C38 C37 121.9(4)
C38 C39 C40 117.7(5)
C38 C39 H39 121.2
C40 C39 H39 121.2
C41 C40 C39 121.0(5)
C41 C40 H40 119.5
C39 C40 H40 119.5
N42 C41 C40 121.0(5)
N42 C41 H41 119.5
C40 C41 H41 119.5
C41 N42 C43 118.5(4)
C41 N42 Fe1 127.9(3)
C43 N42 Fe1 113.5(3)
N42 C43 C38 122.9(4)
N42 C43 C44 114.6(4)
C38 C43 C44 122.3(4)
N31 C44 C35 122.2(4)
N31 C44 C43 116.5(4)
C35 C44 C43 121.2(4)
C37 O45 C36 61.0(3)
C52 N51 C64 118.9(4)
C52 N51 Fe1 127.8(3)
C64 N51 Fe1 113.2(3)
N51 C52 C53 121.1(4)
N51 C52 H52 119.4
C53 C52 H52 119.4
C54 C53 C52 120.3(5)
C54 C53 H53 119.8
C52 C53 H53 119.8
C55 C54 C53 119.8(5)
C55 C54 H54 120.1
C53 C54 H54 120.1
C54 C55 C64 118.1(4)
C54 C55 C56B 123.9(5)
C64 C55 C56B 118.0(5)
C54 C55 C56A 123.9(5)
C64 C55 C56A 118.0(5)
C56B C55 C56A 0.0(6)
C59 C58 C63 116.9(5)
C59 C58 C57B 125.1(5)
C63 C58 C57B 118.0(5)
C59 C58 C57A 125.1(5)
C63 C58 C57A 118.0(5)
C57B C58 C57A 0.0(6)
C58 C59 C60 120.4(5)
C58 C59 H59 119.8
C60 C59 H59 119.8
C59 C60 C61 119.4(6)
C59 C60 H60 120.3
C61 C60 H60 120.3
N62 C61 C60 122.1(5)
N62 C61 H61 118.9
C60 C61 H61 118.9
C61 N62 C63 118.0(4)
C61 N62 Fe1 128.7(4)
C63 N62 Fe1 113.3(3)
N62 C63 C58 123.1(5)
N62 C63 C64 114.7(4)
C58 C63 C64 122.2(5)
N51 C64 C55 121.7(4)
N51 C64 C63 116.1(4)
C55 C64 C63 122.1(4)
C57A C56A C55 119.3(5)
C57A C56A O65A 61.7(4)
C55 C56A O65A 112.2(5)
C57A C56A H56A 117.2
C55 C56A H56A 117.2
O65A C56A H56A 117.2
C56A C57A C58 120.1(5)
C56A C57A O65A 60.9(4)
C58 C57A O65A 110.0(5)
C56A C57A H57A 117.5
C58 C57A H57A 117.5
O65A C57A H57A 117.5
C56A O65A C57A 57.4(4)
C57B C56B C55 119.3(5)
C57B C56B O65B 64.3(5)
C55 C56B O65B 108.1(5)
C57B C56B H56B 117.7
C55 C56B H56B 117.7
O65B C56B H56B 117.7
C56B C57B C58 120.1(5)
C56B C57B O65B 59.7(5)
C58 C57B O65B 113.0(5)
C56B C57B H57B 117.0
C58 C57B H57B 117.0
O65B C57B H57B 117.0
C56B O65B C57B 55.9(4)
O32 Cl3 O34 113.3(3)
O32 Cl3 O31 110.3(3)
O34 Cl3 O31 110.0(2)
O32 Cl3 O33 107.4(4)
O34 Cl3 O33 107.5(3)
O31 Cl3 O33 108.3(3)
O44 Cl4 O43 109.1(5)
O44 Cl4 O41 116.2(6)
O43 Cl4 O41 103.0(5)
O44 Cl4 O42 111.1(4)
O43 Cl4 O42 113.9(4)
O41 Cl4 O42 103.4(3)
N1 C2 C3 179.2(9)
C2 C3 H3A 109.5
C2 C3 H3B 109.5
H3A C3 H3B 109.5
C2 C3 H3C 109.5
H3A C3 H3C 109.5
H3B C3 H3C 109.5
N100 C100 C101 163(2)
C100 C101 H10A 109.5
C100 C101 H10B 109.5
H10A C101 H10B 109.5
C100 C101 H10C 109.5
H10A C101 H10C 109.5
H10B C101 H10C 109.5

loop_
_geom_bond_atom_site_label_1
_geom_bond_atom_site_label_2
_geom_bond_distance
Fe1 N22 1.957(4)
Fe1 N11 1.971(4)
Fe1 N31 1.977(4)
Fe1 N51 1.975(4)
Fe1 N62 1.976(4)
Fe1 N42 1.983(4)
N11 C24 1.345(7)
N11 C12 1.355(7)
C12 C13 1.417(9)
C12 H12 0.9300
C13 C14 1.381(12)
C13 H13 0.9300
C14 C15 1.375(12)
C14 H14 0.9300
C15 C24 1.381(7)
C15 C162 1.505(12)
C15 C161 1.505(12)
C18 C19 1.345(10)
C18 C23 1.396(8)
C18 C172 1.471(9)
C18 C171 1.471(9)
C19 C20 1.372(9)
C19 H19 0.9300
C20 C21 1.369(7)
C20 H20 0.9300
C21 N22 1.340(6)
C21 H21 0.9300
N22 C23 1.361(6)
C23 C24 1.437(8)
C161 C171 1.449(12)
C161 O25B 1.687(16)
C161 H161 0.9800
C171 O25B 1.327(14)
C171 H171 0.9800
C162 O25A 1.342(10)
C162 C172 1.449(12)
C162 H162 0.9800
C172 O25A 1.573(10)
C172 H172 0.9800
N31 C32 1.351(5)
N31 C44 1.355(5)
C32 C33 1.372(6)
C32 H32 0.9300
C33 C34 1.366(6)
C33 H33 0.9300
C34 C35 1.378(6)
C34 H34 0.9300
C35 C44 1.408(6)
C35 C36 1.466(6)
C36 O45 1.455(6)
C36 C37 1.478(6)
C36 H36 0.9800
C37 O45 1.455(5)
C37 C38 1.472(6)
C37 H37 0.9800
C38 C43 1.383(6)
C38 C39 1.389(6)
C39 C40 1.396(7)
C39 H39 0.9300
C40 C41 1.379(7)
C40 H40 0.9300
C41 N42 1.344(6)
C41 H41 0.9300
N42 C43 1.359(6)
C43 C44 1.438(6)
N51 C52 1.344(6)
N51 C64 1.351(5)
C52 C53 1.382(6)
C52 H52 0.9300
C53 C54 1.375(7)
C53 H53 0.9300
C54 C55 1.360(7)
C54 H54 0.9300
C55 C64 1.421(6)
C55 C56B 1.475(7)
C55 C56A 1.475(7)
C58 C59 1.376(8)
C58 C63 1.402(6)
C58 C57B 1.476(8)
C58 C57A 1.476(8)
C59 C60 1.370(8)
C59 H59 0.9300
C60 C61 1.397(7)
C60 H60 0.9300
C61 N62 1.319(6)
C61 H61 0.9300
N62 C63 1.368(6)
C63 C64 1.430(6)
C56A C57A 1.469(9)
C56A O65A 1.524(8)
C56A H56A 0.9800
C57A O65A 1.535(9)
C57A H57A 0.9800
C56B C57B 1.469(9)
C56B O65B 1.531(11)
C56B H56B 0.9800
C57B O65B 1.598(11)
C57B H57B 0.9800
O31 Cl3 1.431(4)
O32 Cl3 1.387(5)
O33 Cl3 1.480(5)
O34 Cl3 1.418(4)
O41 Cl4 1.393(6)
O42 Cl4 1.408(4)
O43 Cl4 1.364(5)
O44 Cl4 1.287(6)
N1 C2 1.123(8)
C2 C3 1.453(9)
C3 H3A 0.9600
C3 H3B 0.9600
C3 H3C 0.9600
N100 C100 1.09(2)
C100 C101 1.56(3)
C101 H10A 0.9600
C101 H10B 0.9600
C101 H10C 0.9600
